data_4036303
loop_
_publ_author_name
'Chaiyaveij, Duangduan'
'Batsanov, Andrei S.'
'Fox, Mark A.'
'Marder, Todd B.'
'Whiting, Andrew'

_publ_section_title
;
 An Experimental and Computational Approach to Understanding the Reactions
 of Acyl Nitroso Compounds in [4 + 2] Cycloadditions.
;
_journal_issue 19
_journal_name_full 'The Journal of organic chemistry'
_journal_page_first 9518
_journal_page_last 9534
_journal_paper_doi 10.1021/acs.joc.5b01470
_journal_volume 80
_journal_year 2015
_chemical_formula_moiety 'C6 H6 N2 O2,H2 O'
_chemical_formula_sum 'C6 H8 N2 O3'
_chemical_formula_weight 156.14
_chemical_name_systematic
;
 2-Pyridinehydroxamic acid 
;
_space_group_crystal_system monoclinic
_space_group_IT_number 15
_space_group_name_Hall '-C 2yc'
_space_group_name_H-M_alt 'C 1 2/c 1'
_atom_sites_solution_hydrogens mixed
_atom_sites_solution_primary direct
_audit_creation_date 2014-02-01
_audit_creation_method
;
Olex2 1.2-alpha
(compiled 2014.01.22 svn.r2872 for OlexSys, GUI svn.r4747)
;
_cell_angle_alpha 90
_cell_angle_beta 100.066(4)
_cell_angle_gamma 90
_cell_formula_units_Z 8
_cell_length_a 18.6391(16)
_cell_length_b 3.7176(3)
_cell_length_c 20.3890(16)
_cell_measurement_reflns_used 1223
_cell_measurement_temperature 120
_cell_measurement_theta_max 27.238
_cell_measurement_theta_min 2.22
_cell_volume 1391.1(2)
_computing_cell_refinement 'SAINT v7.46A (Bruker, 2008)'
_computing_data_collection 'SMART v5.630 (Bruker, 2003)'
_computing_data_reduction 'SAINT v7.46A (Bruker, 2008)'
_computing_molecular_graphics 'Olex2 (Dolomanov et al., 2009)'
_computing_publication_material 'Olex2 (Dolomanov et al., 2009)'
_computing_structure_refinement 'ShelXL-2012 (Sheldrick, 2008)'
_computing_structure_solution 'XS (Sheldrick, 2008)'
_diffrn_ambient_temperature 120
_diffrn_detector 'CCD area detector'
_diffrn_detector_area_resol_mean 5.6
_diffrn_detector_type 'Bruker SMART CCD 6000 area detector'
_diffrn_measured_fraction_theta_full 0.996
_diffrn_measured_fraction_theta_max 0.995
_diffrn_measurement_device 'three-circle diffractometer'
_diffrn_measurement_device_type 'Bruker SMART CCD 6000 area detector'
_diffrn_measurement_method '\w scans'
_diffrn_radiation_monochromator graphite
_diffrn_radiation_probe x-ray
_diffrn_radiation_type MoK\a
_diffrn_radiation_wavelength 0.71073
_diffrn_reflns_av_R_equivalents 0.058
_diffrn_reflns_av_unetI/netI 0.0747
_diffrn_reflns_Laue_measured_fraction_full 0.996
_diffrn_reflns_Laue_measured_fraction_max 0.995
_diffrn_reflns_limit_h_max 23
_diffrn_reflns_limit_h_min -24
_diffrn_reflns_limit_k_max 4
_diffrn_reflns_limit_k_min 0
_diffrn_reflns_limit_l_max 26
_diffrn_reflns_limit_l_min 0
_diffrn_reflns_number 24925
_diffrn_reflns_point_group_measured_fraction_full 0.996
_diffrn_reflns_point_group_measured_fraction_max 0.995
_diffrn_reflns_theta_full 25.242
_diffrn_reflns_theta_max 27.562
_diffrn_reflns_theta_min 2.029
_diffrn_source 'sealed X-ray tube'
_diffrn_source_current 35.0
_diffrn_source_power 1.75
_diffrn_source_target Mo
_diffrn_source_voltage 50.0
_diffrn_standards_number 0
_exptl_absorpt_coefficient_mu 0.121
_exptl_absorpt_correction_T_max 1
_exptl_absorpt_correction_T_min 0.7501
_exptl_absorpt_correction_type multi-scan
_exptl_absorpt_process_details
;
 TWINABS-2012/1 (Bruker,2012) was used for absorption correction.
 
For component 1:
 wR2(int) was 0.0657 before and 0.0454 after correction.
 The Ratio of minimum to maximum transmission not present.
 The \l/2 correction factor is Not present
 
For component 2:
 wR2(int) was 0.1217 before and 0.0474 after correction.
 The Ratio of minimum to maximum transmission is 0.75.
 The \l/2 correction factor is Not present

Final HKLF 4 output contains 24871 reflections, Rint = 0.0584
 (5600 with I > 3sig(I), Rint = 0.0440)
;
_exptl_crystal_colour colourless
_exptl_crystal_colour_primary colourless
_exptl_crystal_density_diffrn 1.491
_exptl_crystal_density_method 'not measured'
_exptl_crystal_description blade
_exptl_crystal_F_000 656
_exptl_crystal_size_max 0.2
_exptl_crystal_size_mid 0.1
_exptl_crystal_size_min 0.02
_refine_diff_density_max 0.391
_refine_diff_density_min -0.319
_refine_diff_density_rms 0.070
_refine_ls_extinction_method none
_refine_ls_goodness_of_fit_ref 1.044
_refine_ls_hydrogen_treatment mixed
_refine_ls_matrix_type full
_refine_ls_number_parameters 116
_refine_ls_number_reflns 1593
_refine_ls_number_restraints 0
_refine_ls_restrained_S_all 1.044
_refine_ls_R_factor_all 0.0704
_refine_ls_R_factor_gt 0.0552
_refine_ls_shift/su_max 0.000
_refine_ls_shift/su_mean 0.000
_refine_ls_structure_factor_coef Fsqd
_refine_ls_weighting_details
;
 w=1/[\s^2^(Fo^2^)+(0.0742P)^2^+0.8518P]
 where P=(Fo^2^+2Fc^2^)/3
;
_refine_ls_weighting_scheme calc
_refine_ls_wR_factor_gt 0.1451
_refine_ls_wR_factor_ref 0.1593
_reflns_Friedel_coverage 0.000
_reflns_number_gt 1287
_reflns_number_total 1593
_reflns_threshold_expression 'I > 2\s(I)'
_cod_data_source_file jo5b01470_si_002.cif
_cod_data_source_block 9
_cod_database_code 4036303
_shelxl_version_number 2013-2
_shelx_space_group_comment
;
The symmetry employed for this shelxl refinement is uniquely defined
by the following loop, which should always be used as a source of
symmetry information in preference to the above space-group names.
They are only intended as comments.
;
_olex2_refinement_description
;
1. Fixed Uiso
 At 1.2 times of:
  All C(H) groups, All N(H) groups
2.a Aromatic/amide H refined with riding coordinates:
 C3(H3), C4(H4), C5(H5), C6(H6)
;

loop_
_space_group_symop_operation_xyz
'x, y, z'
'-x, y, -z+1/2'
'x+1/2, y+1/2, z'
'-x+1/2, y+1/2, -z+1/2'
'-x, -y, -z'
'x, -y, z-1/2'
'-x+1/2, -y+1/2, -z'
'x+1/2, -y+1/2, z-1/2'

loop_
_atom_site_label
_atom_site_type_symbol
_atom_site_fract_x
_atom_site_fract_y
_atom_site_fract_z
_atom_site_U_iso_or_equiv
_atom_site_adp_type
_atom_site_occupancy
_atom_site_site_symmetry_order
_atom_site_calc_flag
_atom_site_refinement_flags_posn
O1 O 0.39996(9) 0.5270(4) 0.35121(8) 0.0245(4) Uani 1 1 d .
H01 H 0.3941(17) 0.684(8) 0.3846(14) 0.039(8) Uiso 1 1 d .
O2 O 0.52531(9) 0.3763(4) 0.43302(7) 0.0234(4) Uani 1 1 d .
N1 N 0.59370(10) 0.8269(5) 0.30203(8) 0.0200(4) Uani 1 1 d .
N2 N 0.46767(10) 0.6284(5) 0.33758(9) 0.0220(4) Uani 1 1 d .
H2 H 0.4678(15) 0.731(7) 0.2985(13) 0.026 Uiso 1 1 d R
C1 C 0.52739(12) 0.5422(5) 0.38064(10) 0.0187(5) Uani 1 1 d .
C2 C 0.59745(12) 0.6721(5) 0.36233(9) 0.0185(4) Uani 1 1 d .
C3 C 0.66200(12) 0.6300(5) 0.40726(10) 0.0215(5) Uani 1 1 d .
H3 H 0.6621 0.5230 0.4496 0.026 Uiso 1 1 calc R
C4 C 0.72645(12) 0.7474(5) 0.38907(11) 0.0240(5) Uani 1 1 d .
H4 H 0.7716 0.7193 0.4184 0.029 Uiso 1 1 calc R
C5 C 0.72349(12) 0.9066(6) 0.32705(11) 0.0234(5) Uani 1 1 d .
H5 H 0.7667 0.9895 0.3131 0.028 Uiso 1 1 calc R
C6 C 0.65634(13) 0.9423(6) 0.28584(10) 0.0221(5) Uani 1 1 d .
H6 H 0.6547 1.0550 0.2438 0.027 Uiso 1 1 calc R
O3 O 0.39872(9) 0.9577(5) 0.45424(8) 0.0247(4) Uani 1 1 d .
H3A H 0.431(2) 1.117(10) 0.4454(17) 0.062(11) Uiso 1 1 d .
H3B H 0.416(2) 0.854(9) 0.4885(18) 0.055(10) Uiso 1 1 d .

loop_
_atom_site_aniso_label
_atom_site_aniso_U_11
_atom_site_aniso_U_22
_atom_site_aniso_U_33
_atom_site_aniso_U_23
_atom_site_aniso_U_13
_atom_site_aniso_U_12
O1 0.0165(8) 0.0344(8) 0.0228(8) 0.0011(6) 0.0041(7) -0.0055(6)
O2 0.0209(9) 0.0286(8) 0.0202(7) 0.0040(6) 0.0023(6) -0.0002(6)
N1 0.0195(10) 0.0215(8) 0.0192(8) -0.0012(6) 0.0036(7) -0.0009(7)
N2 0.0173(10) 0.0298(10) 0.0194(9) 0.0043(7) 0.0047(7) -0.0028(7)
C1 0.0190(11) 0.0195(9) 0.0174(9) -0.0031(7) 0.0022(8) 0.0004(8)
C2 0.0161(11) 0.0196(9) 0.0193(9) -0.0037(7) 0.0019(8) 0.0010(8)
C3 0.0202(12) 0.0221(10) 0.0217(9) 0.0001(8) 0.0021(9) 0.0018(8)
C4 0.0176(11) 0.0255(10) 0.0273(11) -0.0050(8) -0.0005(9) 0.0010(9)
C5 0.0175(11) 0.0247(10) 0.0294(11) -0.0059(8) 0.0078(9) -0.0022(8)
C6 0.0224(12) 0.0221(10) 0.0224(10) -0.0021(8) 0.0056(9) -0.0019(8)
O3 0.0206(9) 0.0312(8) 0.0220(8) 0.0056(6) 0.0029(7) 0.0008(7)

loop_
_atom_type_symbol
_atom_type_description
_atom_type_scat_dispersion_real
_atom_type_scat_dispersion_imag
_atom_type_scat_source
C C 0.0033 0.0016 'International Tables Vol C Tables 4.2.6.8 and 6.1.1.4'
H H 0.0000 0.0000 'International Tables Vol C Tables 4.2.6.8 and 6.1.1.4'
N N 0.0061 0.0033 'International Tables Vol C Tables 4.2.6.8 and 6.1.1.4'
O O 0.0106 0.0060 'International Tables Vol C Tables 4.2.6.8 and 6.1.1.4'

loop_
_geom_angle_atom_site_label_1
_geom_angle_atom_site_label_2
_geom_angle_atom_site_label_3
_geom_angle
C6 N1 C2 116.96(19)
C1 N2 O1 119.11(17)
O2 C1 N2 122.7(2)
O2 C1 C2 122.30(19)
N2 C1 C2 115.00(17)
N1 C2 C1 117.13(18)
N1 C2 C3 123.4(2)
C3 C2 C1 119.44(18)
C2 C3 C4 118.62(19)
C3 C4 C5 118.6(2)
C6 C5 C4 118.7(2)
N1 C6 C5 123.64(19)

loop_
_geom_bond_atom_site_label_1
_geom_bond_atom_site_label_2
_geom_bond_distance
O1 N2 1.391(2)
O2 C1 1.240(2)
N1 C2 1.348(3)
N1 C6 1.338(3)
N2 C1 1.331(3)
C1 C2 1.499(3)
C2 C3 1.388(3)
C3 C4 1.388(3)
C4 C5 1.389(3)
C5 C6 1.387(3)

loop_
_geom_hbond_atom_site_label_D
_geom_hbond_atom_site_label_H
_geom_hbond_atom_site_label_A
_geom_hbond_distance_DH
_geom_hbond_distance_HA
_geom_hbond_distance_DA
_geom_hbond_angle_DHA
_geom_hbond_site_symmetry_A
O1 H01 O3 0.92(3) 1.74(3) 2.645(2) 170(3) .
N2 H2 N1 0.88(3) 2.20(3) 2.970(2) 146(2) 2_655
O3 H3A O2 0.88(4) 2.06(4) 2.921(2) 164(3) 1_565
O3 H3B O2 0.82(4) 1.97(4) 2.774(2) 170(4) 5_666
